data_4505938
loop_
_publ_author_name
'Carri\'on, M. Carmen'
'Dur\'a, Gema'
'Jal\'on, F\'elix A.'
'Manzano, Blanca R.'
'Rodr\'iguez, Ana M.'

_publ_section_title
;
 Polynuclear Complexes Containing Ditopic Bispyrazolylmethane Ligands.
 Influence of Metal Geometry and Supramolecular Interactions
;
_journal_issue 4
_journal_name_full 'Crystal Growth &amp; Design'
_journal_page_first 1952
_journal_paper_doi 10.1021/cg201677s
_journal_volume 12
_journal_year 2012
_chemical_formula_moiety 'C44 H59 N10 Pd3, (C3 H6 O), 3(B F4), 0.5(H2 O)'
_chemical_formula_sum 'C47 H66 B3 F12 N10 O1.5 Pd3'
_chemical_formula_weight 1374.73
_chemical_name_systematic
;
 ?
;
_space_group_IT_number 2
_symmetry_cell_setting triclinic
_symmetry_space_group_name_Hall '-P 1'
_symmetry_space_group_name_H-M 'P -1'
_atom_sites_solution_hydrogens geom
_atom_sites_solution_primary direct
_atom_sites_solution_secondary difmap
_audit_creation_method SHELXL-97
_cell_angle_alpha 79.761(2)
_cell_angle_beta 89.847(2)
_cell_angle_gamma 73.098(2)
_cell_formula_units_Z 2
_cell_length_a 10.0566(4)
_cell_length_b 14.3393(5)
_cell_length_c 20.4904(5)
_cell_measurement_reflns_used 1895
_cell_measurement_temperature 100(2)
_cell_measurement_theta_max 26.064
_cell_measurement_theta_min 2.359
_cell_volume 2778.38(17)
_computing_structure_refinement 'SHELXL-97 (Sheldrick, 1997)'
_diffrn_ambient_temperature 100(2)
_diffrn_measured_fraction_theta_full 0.996
_diffrn_measured_fraction_theta_max 0.996
_diffrn_measurement_device_type 'CCD area detector'
_diffrn_measurement_method 'omega and phi scans'
_diffrn_radiation_monochromator graphite
_diffrn_radiation_source 'fine-focus sealed tube'
_diffrn_radiation_type MoK\a
_diffrn_radiation_wavelength 0.71073
_diffrn_reflns_av_R_equivalents 0.0000
_diffrn_reflns_av_sigmaI/netI 0.0363
_diffrn_reflns_limit_h_max 12
_diffrn_reflns_limit_h_min -12
_diffrn_reflns_limit_k_max 17
_diffrn_reflns_limit_k_min -17
_diffrn_reflns_limit_l_max 25
_diffrn_reflns_limit_l_min 0
_diffrn_reflns_number 10922
_diffrn_reflns_theta_full 26.02
_diffrn_reflns_theta_max 26.02
_diffrn_reflns_theta_min 1.01
_exptl_absorpt_coefficient_mu 1.047
_exptl_absorpt_correction_T_max 0.9209
_exptl_absorpt_correction_T_min 0.8101
_exptl_absorpt_correction_type multi-scan
_exptl_absorpt_process_details SADABS
_exptl_crystal_density_diffrn 1.643
_exptl_crystal_density_method 'not measured'
_exptl_crystal_F_000 1382
_exptl_crystal_size_max 0.21
_exptl_crystal_size_mid 0.17
_exptl_crystal_size_min 0.08
_refine_diff_density_max 1.144
_refine_diff_density_min -0.556
_refine_diff_density_rms 0.097
_refine_ls_extinction_method none
_refine_ls_goodness_of_fit_ref 1.054
_refine_ls_hydrogen_treatment mixed
_refine_ls_matrix_type full
_refine_ls_number_parameters 713
_refine_ls_number_reflns 10922
_refine_ls_number_restraints 2
_refine_ls_restrained_S_all 1.054
_refine_ls_R_factor_all 0.0455
_refine_ls_R_factor_gt 0.0331
_refine_ls_shift/su_max 0.001
_refine_ls_shift/su_mean 0.000
_refine_ls_structure_factor_coef Fsqd
_refine_ls_weighting_details 'calc w=1/[\s^2^(Fo^2^)+(0.0262P)^2^+4.9902P] where P=(Fo^2^+2Fc^2^)/3'
_refine_ls_weighting_scheme calc
_refine_ls_wR_factor_gt 0.0683
_refine_ls_wR_factor_ref 0.0739
_reflns_number_gt 9055
_reflns_number_total 10922
_reflns_threshold_expression >2sigma(I)
_cod_data_source_file cg201677s_si_002.cif
_cod_data_source_block 4
_cod_original_cell_volume 2778.38(16)
_cod_original_sg_symbol_H-M P-1
_cod_original_formula_sum 'C47 H66 B3 F12 N10 O1.50 Pd3'
_cod_database_code 4505938

loop_
_symmetry_equiv_pos_as_xyz
'x, y, z'
'-x, -y, -z'

loop_
_atom_site_label
_atom_site_type_symbol
_atom_site_fract_x
_atom_site_fract_y
_atom_site_fract_z
_atom_site_U_iso_or_equiv
_atom_site_adp_type
_atom_site_occupancy
_atom_site_symmetry_multiplicity
_atom_site_calc_flag
_atom_site_refinement_flags
Pd1 Pd 0.82966(3) 0.580590(18) 0.341388(11) 0.01615(7) Uani 1 1 d .
Pd2 Pd 0.08435(3) 1.255363(18) 0.231406(11) 0.01480(7) Uani 1 1 d .
Pd3 Pd 0.27909(3) 0.809802(18) 0.130893(11) 0.01512(7) Uani 1 1 d .
O1 O 0.7032(3) 0.0016(2) 0.19607(14) 0.0365(7) Uani 1 1 d .
N1 N 0.7206(3) 0.56990(19) 0.42883(12) 0.0171(6) Uani 1 1 d .
N2 N 0.6455(3) 0.65594(19) 0.44869(12) 0.0151(6) Uani 1 1 d .
N3 N 0.8626(3) 0.70867(19) 0.36678(12) 0.0165(6) Uani 1 1 d .
N4 N 0.7596(3) 0.77088(19) 0.39593(12) 0.0150(6) Uani 1 1 d .
N5 N -0.0861(3) 1.32106(19) 0.16158(12) 0.0150(6) Uani 1 1 d .
N6 N -0.1936(3) 1.27957(19) 0.16421(12) 0.0142(6) Uani 1 1 d .
N7 N -0.0487(3) 1.20821(19) 0.30026(12) 0.0149(6) Uani 1 1 d .
N8 N -0.1667(3) 1.19246(19) 0.27684(12) 0.0149(6) Uani 1 1 d .
N9 N 0.4070(3) 0.78286(19) 0.21798(12) 0.0144(6) Uani 1 1 d .
N10 N 0.1491(3) 0.94281(19) 0.15601(12) 0.0157(6) Uani 1 1 d .
C1 C 0.6031(3) 0.6370(3) 0.51126(15) 0.0210(7) Uani 1 1 d .
C2 C 0.6492(4) 0.5364(3) 0.53160(17) 0.0279(8) Uani 1 1 d .
H2 H 0.6349 0.5009 0.5722 0.034 Uiso 1 1 calc R
C3 C 0.7219(4) 0.4971(3) 0.47968(16) 0.0243(8) Uani 1 1 d .
C4 C 0.5256(4) 0.7162(3) 0.54735(17) 0.0298(9) Uani 1 1 d .
H4A H 0.5849 0.7547 0.5562 0.045 Uiso 1 1 calc R
H4B H 0.4968 0.6863 0.5885 0.045 Uiso 1 1 calc R
H4C H 0.4451 0.7584 0.5206 0.045 Uiso 1 1 calc R
C5 C 0.7949(5) 0.3914(3) 0.47680(19) 0.0369(10) Uani 1 1 d .
H5A H 0.7715 0.3773 0.4350 0.055 Uiso 1 1 calc R
H5B H 0.7665 0.3490 0.5123 0.055 Uiso 1 1 calc R
H5C H 0.8936 0.3799 0.4813 0.055 Uiso 1 1 calc R
C6 C 0.8029(3) 0.8444(2) 0.41448(14) 0.0169(7) Uani 1 1 d .
C7 C 0.9373(4) 0.8290(3) 0.39608(16) 0.0213(7) Uani 1 1 d .
H7 H 0.9952 0.8672 0.4020 0.026 Uiso 1 1 calc R
C8 C 0.9712(3) 0.7447(2) 0.36667(15) 0.0184(7) Uani 1 1 d .
C9 C 0.7107(4) 0.9213(3) 0.44816(17) 0.0242(8) Uani 1 1 d .
H9A H 0.6271 0.9550 0.4209 0.036 Uiso 1 1 calc R
H9B H 0.7583 0.9682 0.4550 0.036 Uiso 1 1 calc R
H9C H 0.6874 0.8902 0.4903 0.036 Uiso 1 1 calc R
C10 C 1.1055(4) 0.6947(3) 0.33906(17) 0.0268(8) Uani 1 1 d .
H10A H 1.1270 0.6242 0.3531 0.040 Uiso 1 1 calc R
H10B H 1.1786 0.7169 0.3549 0.040 Uiso 1 1 calc R
H10C H 1.0971 0.7108 0.2914 0.040 Uiso 1 1 calc R
C11 C 0.6274(3) 0.7501(2) 0.40462(14) 0.0143(7) Uani 1 1 d .
H11 H 0.5678 0.8016 0.4263 0.017 Uiso 1 1 calc R
C12 C 0.5549(3) 0.7571(2) 0.33779(14) 0.0138(7) Uani 1 1 d .
C13 C 0.4797(3) 0.6938(2) 0.32812(15) 0.0158(7) Uani 1 1 d .
H13 H 0.4769 0.6417 0.3619 0.019 Uiso 1 1 calc R
C14 C 0.4084(3) 0.7083(2) 0.26792(15) 0.0154(7) Uani 1 1 d .
H14 H 0.3593 0.6645 0.2618 0.019 Uiso 1 1 calc R
C15 C 0.4814(3) 0.8440(2) 0.22718(15) 0.0172(7) Uani 1 1 d .
H15 H 0.4825 0.8956 0.1927 0.021 Uiso 1 1 calc R
C16 C 0.5561(3) 0.8334(2) 0.28573(15) 0.0151(7) Uani 1 1 d .
H16 H 0.6068 0.8770 0.2903 0.018 Uiso 1 1 calc R
C17 C 0.9405(4) 0.5651(3) 0.25383(16) 0.0243(8) Uani 1 1 d .
H17A H 0.9351 0.6259 0.2228 0.029 Uiso 1 1 calc R
H17B H 1.0326 0.5176 0.2591 0.029 Uiso 1 1 calc R
C18 C 0.8278(4) 0.5265(2) 0.25111(16) 0.0218(8) Uani 1 1 d .
C19 C 0.8243(4) 0.4517(2) 0.30558(16) 0.0251(8) Uani 1 1 d .
H19A H 0.9070 0.3952 0.3151 0.030 Uiso 1 1 calc R
H19B H 0.7382 0.4340 0.3103 0.030 Uiso 1 1 calc R
C20 C 0.7030(4) 0.5761(3) 0.20355(16) 0.0265(8) Uani 1 1 d .
H20A H 0.6865 0.6467 0.1959 0.040 Uiso 1 1 calc R
H20B H 0.6228 0.5603 0.2222 0.040 Uiso 1 1 calc R
H20C H 0.7201 0.5530 0.1622 0.040 Uiso 1 1 calc R
C21 C 0.1856(4) 0.8145(3) 0.03811(15) 0.0257(8) Uani 1 1 d .
H21A H 0.0849 0.8401 0.0338 0.031 Uiso 1 1 calc R
H21B H 0.2308 0.8375 -0.0007 0.031 Uiso 1 1 calc R
C22 C 0.2417(4) 0.7136(2) 0.06828(15) 0.0198(7) Uani 1 1 d .
C23 C 0.3834(4) 0.6853(3) 0.08889(16) 0.0231(8) Uani 1 1 d .
H23A H 0.4473 0.6959 0.0548 0.028 Uiso 1 1 calc R
H23B H 0.4183 0.6228 0.1196 0.028 Uiso 1 1 calc R
C24 C 0.1491(4) 0.6498(3) 0.08946(16) 0.0257(8) Uani 1 1 d .
H24A H 0.1467 0.6101 0.0566 0.039 Uiso 1 1 calc R
H24B H 0.0568 0.6912 0.0940 0.039 Uiso 1 1 calc R
H24C H 0.1846 0.6074 0.1313 0.039 Uiso 1 1 calc R
C25 C -0.2946(3) 1.3295(2) 0.11612(15) 0.0174(7) Uani 1 1 d .
C26 C -0.2510(3) 1.4058(2) 0.08232(15) 0.0192(7) Uani 1 1 d .
H26 H -0.2983 1.4534 0.0465 0.023 Uiso 1 1 calc R
C27 C -0.1218(3) 1.3988(2) 0.11171(15) 0.0177(7) Uani 1 1 d .
C28 C -0.4236(3) 1.3008(3) 0.10813(17) 0.0243(8) Uani 1 1 d .
H28A H -0.3994 1.2341 0.1000 0.036 Uiso 1 1 calc R
H28B H -0.4808 1.3451 0.0713 0.036 Uiso 1 1 calc R
H28C H -0.4740 1.3046 0.1479 0.036 Uiso 1 1 calc R
C29 C -0.0315(4) 1.4643(3) 0.09342(16) 0.0233(8) Uani 1 1 d .
H29A H 0.0120 1.4721 0.1329 0.035 Uiso 1 1 calc R
H29B H -0.0871 1.5280 0.0703 0.035 Uiso 1 1 calc R
H29C H 0.0387 1.4351 0.0652 0.035 Uiso 1 1 calc R
C30 C -0.2425(3) 1.1644(2) 0.32739(15) 0.0173(7) Uani 1 1 d .
C31 C -0.1728(3) 1.1646(2) 0.38485(16) 0.0211(7) Uani 1 1 d .
H31 H -0.1997 1.1495 0.4280 0.025 Uiso 1 1 calc R
C32 C -0.0537(3) 1.1918(2) 0.36611(15) 0.0173(7) Uani 1 1 d .
C33 C -0.3738(4) 1.1409(3) 0.31575(17) 0.0266(8) Uani 1 1 d .
H33A H -0.4352 1.1947 0.2852 0.040 Uiso 1 1 calc R
H33B H -0.4177 1.1313 0.3571 0.040 Uiso 1 1 calc R
H33C H -0.3535 1.0814 0.2975 0.040 Uiso 1 1 calc R
C34 C 0.0588(4) 1.2007(3) 0.41018(16) 0.0234(8) Uani 1 1 d .
H34A H 0.1394 1.1443 0.4117 0.035 Uiso 1 1 calc R
H34B H 0.0265 1.2032 0.4541 0.035 Uiso 1 1 calc R
H34C H 0.0826 1.2602 0.3930 0.035 Uiso 1 1 calc R
C35 C -0.1776(3) 1.1851(2) 0.20754(14) 0.0151(7) Uani 1 1 d .
H35 H -0.2622 1.1662 0.2010 0.018 Uiso 1 1 calc R
C36 C -0.0553(3) 1.1034(2) 0.18979(14) 0.0141(7) Uani 1 1 d .
C37 C 0.0042(3) 1.0188(2) 0.23704(15) 0.0173(7) Uani 1 1 d .
H37 H -0.0236 1.0142 0.2805 0.021 Uiso 1 1 calc R
C38 C 0.1049(3) 0.9419(2) 0.21818(15) 0.0174(7) Uani 1 1 d .
H38 H 0.1449 0.8859 0.2503 0.021 Uiso 1 1 calc R
C39 C 0.0940(3) 1.0269(2) 0.11148(15) 0.0184(7) Uani 1 1 d .
H39 H 0.1252 1.0306 0.0686 0.022 Uiso 1 1 calc R
C40 C -0.0063(3) 1.1075(2) 0.12654(15) 0.0180(7) Uani 1 1 d .
H40 H -0.0409 1.1643 0.0944 0.022 Uiso 1 1 calc R
C41 C 0.2470(3) 1.2945(3) 0.17880(17) 0.0219(8) Uani 1 1 d .
H41A H 0.2441 1.2961 0.1313 0.026 Uiso 1 1 calc R
H41B H 0.2751 1.3485 0.1912 0.026 Uiso 1 1 calc R
C42 C 0.3008(3) 1.2012(3) 0.21927(17) 0.0214(7) Uani 1 1 d .
C43 C 0.2757(3) 1.1978(3) 0.28691(16) 0.0225(8) Uani 1 1 d .
H43A H 0.3060 1.2437 0.3084 0.027 Uiso 1 1 calc R
H43B H 0.2930 1.1324 0.3142 0.027 Uiso 1 1 calc R
C44 C 0.3512(4) 1.1075(3) 0.19110(19) 0.0306(9) Uani 1 1 d .
H44A H 0.4507 1.0892 0.1895 0.046 Uiso 1 1 calc R
H44B H 0.3104 1.1186 0.1470 0.046 Uiso 1 1 calc R
H44C H 0.3245 1.0552 0.2188 0.046 Uiso 1 1 calc R
C61 C 0.7305(7) -0.0213(4) 0.0853(2) 0.0756(19) Uani 1 1 d .
H61A H 0.6712 0.0458 0.0756 0.113 Uiso 1 1 calc R
H61B H 0.6872 -0.0636 0.0676 0.113 Uiso 1 1 calc R
H61C H 0.8182 -0.0250 0.0656 0.113 Uiso 1 1 calc R
C62 C 0.7538(4) -0.0540(3) 0.15809(19) 0.0297(9) Uani 1 1 d .
C63 C 0.8438(4) -0.1569(3) 0.18188(19) 0.0335(9) Uani 1 1 d .
H63A H 0.8516 -0.1702 0.2295 0.050 Uiso 1 1 calc R
H63B H 0.9345 -0.1642 0.1648 0.050 Uiso 1 1 calc R
H63C H 0.8035 -0.2027 0.1667 0.050 Uiso 1 1 calc R
B1 B 0.2636(4) 0.9155(3) 0.41264(18) 0.0191(8) Uani 1 1 d .
F1 F 0.2942(2) 0.81234(15) 0.42204(12) 0.0389(6) Uani 1 1 d .
F2 F 0.3806(2) 0.93913(17) 0.43061(12) 0.0425(6) Uani 1 1 d .
F3 F 0.2256(3) 0.9540(2) 0.34781(11) 0.0670(8) Uani 1 1 d .
F4 F 0.1563(2) 0.95143(17) 0.45194(12) 0.0420(6) Uani 1 1 d .
B2 B 0.3976(5) 0.4474(3) 0.27778(19) 0.0263(9) Uani 1 1 d .
F5 F 0.3366(3) 0.52156(19) 0.22502(13) 0.0724(10) Uani 1 1 d .
F6 F 0.4664(2) 0.48491(14) 0.32115(9) 0.0274(5) Uani 1 1 d .
F7 F 0.4891(3) 0.36957(19) 0.25659(13) 0.0551(7) Uani 1 1 d .
F8 F 0.2930(3) 0.41558(19) 0.31031(12) 0.0498(6) Uani 1 1 d .
B3 B 0.2844(5) 0.2424(4) 0.9916(2) 0.0341(11) Uani 1 1 d .
F9 F 0.2762(4) 0.2556(2) 0.92322(12) 0.0842(11) Uani 1 1 d .
F10 F 0.2817(3) 0.33076(18) 1.00918(11) 0.0489(6) Uani 1 1 d .
F11 F 0.4080(3) 0.17058(19) 1.01530(13) 0.0553(7) Uani 1 1 d .
F12 F 0.1757(3) 0.2100(2) 1.01628(15) 0.0688(9) Uani 1 1 d .
O2 O 0.4264(6) 0.9565(4) 0.0703(3) 0.0354(13) Uani 0.50 1 d PD
H101 H 0.489(11) 0.913(8) 0.054(7) 0.13(6) Uiso 0.50 1 d PD
H102 H 0.420(12) 1.018(3) 0.055(5) 0.08(4) Uiso 0.50 1 d PD

loop_
_atom_site_aniso_label
_atom_site_aniso_U_11
_atom_site_aniso_U_22
_atom_site_aniso_U_33
_atom_site_aniso_U_23
_atom_site_aniso_U_13
_atom_site_aniso_U_12
Pd1 0.01748(14) 0.01405(14) 0.01588(12) -0.00450(10) 0.00361(10) -0.00203(11)
Pd2 0.01318(13) 0.01669(14) 0.01511(12) -0.00371(9) -0.00115(9) -0.00483(10)
Pd3 0.01671(14) 0.01616(14) 0.01274(12) -0.00524(9) -0.00015(9) -0.00367(11)
O1 0.0237(15) 0.0368(16) 0.0576(18) -0.0237(14) 0.0080(13) -0.0131(13)
N1 0.0190(15) 0.0125(14) 0.0177(13) -0.0030(11) 0.0028(11) -0.0014(12)
N2 0.0148(14) 0.0148(14) 0.0140(13) -0.0026(10) 0.0011(10) -0.0019(12)
N3 0.0140(14) 0.0175(15) 0.0163(13) -0.0020(11) 0.0016(11) -0.0025(12)
N4 0.0139(14) 0.0150(14) 0.0166(13) -0.0051(11) 0.0006(11) -0.0040(12)
N5 0.0158(14) 0.0153(14) 0.0145(13) -0.0035(11) 0.0003(10) -0.0053(12)
N6 0.0133(14) 0.0151(14) 0.0133(13) -0.0027(10) -0.0015(10) -0.0026(12)
N7 0.0131(14) 0.0132(14) 0.0159(13) -0.0007(10) -0.0043(10) -0.0011(11)
N8 0.0117(14) 0.0177(15) 0.0149(13) -0.0042(11) -0.0009(10) -0.0030(12)
N9 0.0112(14) 0.0133(14) 0.0177(13) -0.0055(11) 0.0003(10) -0.0006(11)
N10 0.0164(15) 0.0148(14) 0.0155(13) -0.0033(11) -0.0029(11) -0.0037(12)
C1 0.0180(18) 0.024(2) 0.0174(16) -0.0025(14) 0.0033(13) -0.0013(15)
C2 0.032(2) 0.025(2) 0.0208(18) 0.0030(15) 0.0084(15) -0.0030(17)
C3 0.028(2) 0.0190(19) 0.0223(18) 0.0016(14) 0.0022(15) -0.0042(16)
C4 0.033(2) 0.028(2) 0.0196(17) -0.0021(15) 0.0103(15) 0.0040(17)
C5 0.054(3) 0.018(2) 0.031(2) 0.0000(16) 0.0119(19) -0.0009(19)
C6 0.0205(18) 0.0173(18) 0.0117(15) 0.0011(12) -0.0062(13) -0.0058(15)
C7 0.0214(19) 0.0235(19) 0.0208(17) -0.0012(14) -0.0037(14) -0.0113(16)
C8 0.0123(17) 0.0253(19) 0.0158(16) 0.0011(13) -0.0028(13) -0.0057(15)
C9 0.026(2) 0.0221(19) 0.0265(18) -0.0085(15) -0.0050(15) -0.0069(16)
C10 0.0176(19) 0.036(2) 0.0257(18) -0.0013(16) 0.0011(14) -0.0087(17)
C11 0.0136(17) 0.0140(17) 0.0160(15) -0.0048(12) 0.0014(12) -0.0037(14)
C12 0.0108(16) 0.0142(17) 0.0160(15) -0.0063(12) 0.0035(12) -0.0009(13)
C13 0.0145(17) 0.0126(17) 0.0193(16) -0.0011(13) 0.0026(13) -0.0034(14)
C14 0.0135(17) 0.0127(17) 0.0215(16) -0.0059(13) 0.0027(13) -0.0044(14)
C15 0.0194(18) 0.0155(17) 0.0173(16) -0.0036(13) 0.0007(13) -0.0057(14)
C16 0.0137(17) 0.0145(17) 0.0196(16) -0.0038(13) 0.0027(13) -0.0078(14)
C17 0.023(2) 0.026(2) 0.0219(17) -0.0096(15) 0.0093(14) -0.0013(16)
C18 0.0233(19) 0.0199(19) 0.0207(17) -0.0112(14) 0.0074(14) 0.0005(15)
C19 0.030(2) 0.0159(18) 0.0273(19) -0.0105(14) 0.0055(15) -0.0002(16)
C20 0.029(2) 0.027(2) 0.0218(18) -0.0092(15) 0.0017(15) -0.0023(17)
C21 0.036(2) 0.030(2) 0.0119(16) -0.0075(14) -0.0035(14) -0.0093(17)
C22 0.027(2) 0.0249(19) 0.0103(15) -0.0109(13) 0.0019(13) -0.0069(16)
C23 0.027(2) 0.025(2) 0.0195(17) -0.0133(14) 0.0054(14) -0.0060(16)
C24 0.032(2) 0.029(2) 0.0209(17) -0.0111(15) 0.0031(15) -0.0133(17)
C25 0.0185(18) 0.0161(17) 0.0153(15) -0.0067(13) -0.0016(13) 0.0009(14)
C26 0.0206(19) 0.0182(18) 0.0145(15) -0.0024(13) -0.0016(13) 0.0007(15)
C27 0.0204(18) 0.0189(18) 0.0131(15) -0.0061(13) 0.0041(13) -0.0032(15)
C28 0.0191(19) 0.028(2) 0.0232(18) -0.0045(15) -0.0060(14) -0.0038(16)
C29 0.024(2) 0.0222(19) 0.0213(17) -0.0011(14) 0.0027(14) -0.0051(16)
C30 0.0143(17) 0.0142(17) 0.0196(16) -0.0014(13) 0.0029(13) 0.0008(14)
C31 0.0227(19) 0.0206(19) 0.0173(16) -0.0023(13) 0.0048(14) -0.0028(15)
C32 0.0217(19) 0.0115(17) 0.0152(16) -0.0043(12) -0.0010(13) 0.0016(14)
C33 0.022(2) 0.036(2) 0.0262(19) -0.0057(16) 0.0092(15) -0.0141(17)
C34 0.026(2) 0.0236(19) 0.0165(16) -0.0052(14) -0.0066(14) -0.0006(16)
C35 0.0111(16) 0.0176(17) 0.0158(15) -0.0032(13) -0.0019(12) -0.0027(14)
C36 0.0118(16) 0.0151(17) 0.0163(15) -0.0037(12) -0.0024(12) -0.0050(13)
C37 0.0170(18) 0.0189(18) 0.0155(15) -0.0046(13) 0.0018(13) -0.0038(14)
C38 0.0178(18) 0.0179(18) 0.0149(15) -0.0002(13) -0.0011(13) -0.0046(14)
C39 0.0199(18) 0.0228(19) 0.0130(15) -0.0040(13) -0.0007(13) -0.0067(15)
C40 0.0180(18) 0.0173(18) 0.0164(16) -0.0011(13) -0.0038(13) -0.0031(15)
C41 0.0148(18) 0.027(2) 0.0270(18) -0.0030(15) -0.0019(14) -0.0119(16)
C42 0.0075(16) 0.030(2) 0.0317(19) -0.0107(15) 0.0028(14) -0.0099(15)
C43 0.0118(17) 0.026(2) 0.0284(18) -0.0026(15) -0.0068(14) -0.0054(15)
C44 0.020(2) 0.033(2) 0.040(2) -0.0144(17) 0.0014(16) -0.0058(17)
C61 0.146(6) 0.031(3) 0.043(3) -0.001(2) -0.022(3) -0.019(3)
C62 0.032(2) 0.028(2) 0.037(2) -0.0065(17) 0.0054(17) -0.0197(18)
C63 0.029(2) 0.035(2) 0.039(2) -0.0119(18) 0.0031(17) -0.0114(19)
B1 0.014(2) 0.022(2) 0.0195(19) -0.0075(15) -0.0026(15) -0.0013(17)
F1 0.0330(13) 0.0225(12) 0.0645(15) -0.0178(11) 0.0079(11) -0.0074(10)
F2 0.0237(12) 0.0372(14) 0.0728(17) -0.0242(12) -0.0037(11) -0.0100(11)
F3 0.084(2) 0.081(2) 0.0239(13) 0.0051(13) -0.0160(13) -0.0153(17)
F4 0.0381(14) 0.0375(14) 0.0586(15) -0.0269(11) 0.0224(11) -0.0135(11)
B2 0.039(3) 0.019(2) 0.022(2) -0.0037(16) -0.0031(18) -0.011(2)
F5 0.126(3) 0.0377(15) 0.0545(16) 0.0211(12) -0.0574(17) -0.0421(17)
F6 0.0418(13) 0.0277(11) 0.0188(10) -0.0039(8) -0.0027(9) -0.0198(10)
F7 0.0532(17) 0.0537(17) 0.0678(17) -0.0425(14) 0.0096(13) -0.0116(13)
F8 0.0520(16) 0.0624(17) 0.0521(15) -0.0186(13) 0.0056(12) -0.0384(14)
B3 0.045(3) 0.039(3) 0.020(2) -0.0003(19) -0.0037(19) -0.019(2)
F9 0.178(4) 0.077(2) 0.0231(13) -0.0026(13) -0.0027(17) -0.082(2)
F10 0.0600(17) 0.0437(15) 0.0422(14) -0.0105(11) -0.0096(12) -0.0125(13)
F11 0.0462(16) 0.0505(17) 0.0677(18) -0.0169(13) 0.0014(13) -0.0085(13)
F12 0.0434(17) 0.073(2) 0.086(2) 0.0190(16) 0.0047(14) -0.0316(15)
O2 0.042(4) 0.033(4) 0.029(3) -0.004(3) 0.008(2) -0.009(3)

loop_
_atom_type_symbol
_atom_type_description
_atom_type_scat_dispersion_real
_atom_type_scat_dispersion_imag
_atom_type_scat_source
C C 0.0033 0.0016 'International Tables Vol C Tables 4.2.6.8 and 6.1.1.4'
H H 0.0000 0.0000 'International Tables Vol C Tables 4.2.6.8 and 6.1.1.4'
B B 0.0013 0.0007 'International Tables Vol C Tables 4.2.6.8 and 6.1.1.4'
N N 0.0061 0.0033 'International Tables Vol C Tables 4.2.6.8 and 6.1.1.4'
F F 0.0171 0.0103 'International Tables Vol C Tables 4.2.6.8 and 6.1.1.4'
Pd Pd -0.9988 1.0072 'International Tables Vol C Tables 4.2.6.8 and 6.1.1.4'
O O 0.0106 0.0060 'International Tables Vol C Tables 4.2.6.8 and 6.1.1.4'

loop_
_geom_angle_atom_site_label_1
_geom_angle_atom_site_label_2
_geom_angle_atom_site_label_3
_geom_angle
N1 Pd1 N3 86.68(10)
N1 Pd1 C19 102.25(12)
N3 Pd1 C19 170.55(12)
N1 Pd1 C17 169.95(12)
N3 Pd1 C17 102.95(12)
C19 Pd1 C17 67.98(13)
N1 Pd1 C18 134.05(12)
N3 Pd1 C18 134.58(12)
C19 Pd1 C18 38.79(13)
C17 Pd1 C18 38.57(13)
N7 Pd2 C43 100.53(11)
N7 Pd2 C41 168.45(11)
C43 Pd2 C41 68.22(13)
N7 Pd2 N5 89.80(10)
C43 Pd2 N5 169.64(11)
C41 Pd2 N5 101.50(11)
N7 Pd2 C42 132.74(12)
C43 Pd2 C42 38.81(13)
C41 Pd2 C42 38.61(13)
N5 Pd2 C42 131.65(11)
C21 Pd3 N9 168.34(12)
C21 Pd3 C23 68.57(13)
N9 Pd3 C23 100.14(11)
C21 Pd3 N10 100.31(12)
N9 Pd3 N10 90.96(9)
C23 Pd3 N10 168.88(11)
C21 Pd3 C22 38.86(13)
N9 Pd3 C22 132.48(11)
C23 Pd3 C22 38.49(13)
N10 Pd3 C22 131.78(11)
C3 N1 N2 105.4(2)
C3 N1 Pd1 134.9(2)
N2 N1 Pd1 118.59(18)
C1 N2 N1 111.2(2)
C1 N2 C11 129.4(3)
N1 N2 C11 119.3(2)
C8 N3 N4 105.5(3)
C8 N3 Pd1 135.0(2)
N4 N3 Pd1 119.31(19)
C6 N4 N3 111.5(3)
C6 N4 C11 129.6(3)
N3 N4 C11 118.9(2)
C27 N5 N6 105.8(2)
C27 N5 Pd2 135.9(2)
N6 N5 Pd2 118.38(18)
C25 N6 N5 111.5(2)
C25 N6 C35 128.6(3)
N5 N6 C35 119.1(2)
C32 N7 N8 105.5(2)
C32 N7 Pd2 135.8(2)
N8 N7 Pd2 118.62(18)
C30 N8 N7 111.3(2)
C30 N8 C35 128.4(3)
N7 N8 C35 118.5(2)
C14 N9 C15 117.7(3)
C14 N9 Pd3 120.8(2)
C15 N9 Pd3 121.3(2)
C38 N10 C39 116.5(3)
C38 N10 Pd3 119.2(2)
C39 N10 Pd3 123.8(2)
N2 C1 C2 106.4(3)
N2 C1 C4 123.4(3)
C2 C1 C4 130.2(3)
C1 C2 C3 107.0(3)
N1 C3 C2 110.0(3)
N1 C3 C5 121.3(3)
C2 C3 C5 128.6(3)
N4 C6 C7 106.0(3)
N4 C6 C9 122.1(3)
C7 C6 C9 131.9(3)
C6 C7 C8 107.0(3)
N3 C8 C7 110.0(3)
N3 C8 C10 120.9(3)
C7 C8 C10 129.1(3)
N2 C11 N4 110.5(2)
N2 C11 C12 113.2(2)
N4 C11 C12 111.2(2)
C13 C12 C16 118.0(3)
C13 C12 C11 122.3(3)
C16 C12 C11 119.6(3)
C14 C13 C12 119.4(3)
N9 C14 C13 122.9(3)
N9 C15 C16 122.6(3)
C15 C16 C12 119.4(3)
C18 C17 Pd1 71.11(18)
C17 C18 C19 114.7(3)
C17 C18 C20 122.7(3)
C19 C18 C20 121.1(3)
C17 C18 Pd1 70.32(18)
C19 C18 Pd1 70.18(18)
C20 C18 Pd1 117.0(2)
C18 C19 Pd1 71.03(19)
C22 C21 Pd3 72.32(18)
C23 C22 C21 114.8(3)
C23 C22 C24 122.8(3)
C21 C22 C24 121.1(3)
C23 C22 Pd3 69.44(18)
C21 C22 Pd3 68.82(18)
C24 C22 Pd3 120.5(2)
C22 C23 Pd3 72.07(19)
N6 C25 C26 105.9(3)
N6 C25 C28 122.6(3)
C26 C25 C28 131.5(3)
C25 C26 C27 107.3(3)
N5 C27 C26 109.6(3)
N5 C27 C29 122.1(3)
C26 C27 C29 128.3(3)
N8 C30 C31 106.1(3)
N8 C30 C33 122.3(3)
C31 C30 C33 131.6(3)
C30 C31 C32 106.8(3)
N7 C32 C31 110.3(3)
N7 C32 C34 121.8(3)
C31 C32 C34 128.0(3)
N6 C35 N8 111.6(2)
N6 C35 C36 112.0(2)
N8 C35 C36 111.3(2)
C40 C36 C37 118.1(3)
C40 C36 C35 122.2(3)
C37 C36 C35 119.6(3)
C38 C37 C36 118.6(3)
N10 C38 C37 124.0(3)
N10 C39 C40 123.0(3)
C39 C40 C36 119.6(3)
C42 C41 Pd2 70.93(19)
C41 C42 C43 115.1(3)
C41 C42 C44 122.2(3)
C43 C42 C44 121.1(3)
C41 C42 Pd2 70.46(19)
C43 C42 Pd2 70.09(18)
C44 C42 Pd2 117.2(2)
C42 C43 Pd2 71.10(19)
O1 C62 C61 121.3(4)
O1 C62 C63 122.2(4)
C61 C62 C63 116.5(4)
F3 B1 F4 110.2(3)
F3 B1 F2 110.3(3)
F4 B1 F2 109.8(3)
F3 B1 F1 108.7(3)
F4 B1 F1 108.9(3)
F2 B1 F1 109.0(3)
F7 B2 F5 110.9(3)
F7 B2 F8 109.3(3)
F5 B2 F8 108.0(4)
F7 B2 F6 109.9(3)
F5 B2 F6 109.3(3)
F8 B2 F6 109.5(3)
F12 B3 F10 111.7(4)
F12 B3 F9 109.1(4)
F10 B3 F9 108.4(3)
F12 B3 F11 108.6(3)
F10 B3 F11 110.1(3)
F9 B3 F11 108.8(4)

loop_
_geom_bond_atom_site_label_1
_geom_bond_atom_site_label_2
_geom_bond_distance
Pd1 N1 2.104(3)
Pd1 N3 2.109(3)
Pd1 C19 2.120(3)
Pd1 C17 2.121(3)
Pd1 C18 2.131(3)
Pd2 N7 2.101(3)
Pd2 C43 2.105(3)
Pd2 C41 2.112(3)
Pd2 N5 2.114(3)
Pd2 C42 2.118(3)
Pd3 C21 2.105(3)
Pd3 N9 2.114(2)
Pd3 C23 2.116(3)
Pd3 N10 2.123(3)
Pd3 C22 2.150(3)
O1 C62 1.217(4)
N1 C3 1.334(4)
N1 N2 1.376(4)
N2 C1 1.357(4)
N2 C11 1.448(4)
N3 C8 1.337(4)
N3 N4 1.370(4)
N4 C6 1.362(4)
N4 C11 1.448(4)
N5 C27 1.334(4)
N5 N6 1.374(4)
N6 C25 1.359(4)
N6 C35 1.448(4)
N7 C32 1.331(4)
N7 N8 1.373(4)
N8 C30 1.357(4)
N8 C35 1.449(4)
N9 C14 1.338(4)
N9 C15 1.344(4)
N10 C38 1.347(4)
N10 C39 1.348(4)
C1 C2 1.367(5)
C1 C4 1.491(5)
C2 C3 1.398(5)
C3 C5 1.491(5)
C6 C7 1.368(5)
C6 C9 1.492(5)
C7 C8 1.399(5)
C8 C10 1.495(5)
C11 C12 1.527(4)
C12 C13 1.379(4)
C12 C16 1.389(4)
C13 C14 1.380(4)
C15 C16 1.378(4)
C17 C18 1.404(5)
C18 C19 1.412(5)
C18 C20 1.507(5)
C21 C22 1.416(5)
C22 C23 1.407(5)
C22 C24 1.497(5)
C25 C26 1.370(5)
C25 C28 1.489(5)
C26 C27 1.404(5)
C27 C29 1.488(5)
C30 C31 1.373(5)
C30 C33 1.485(5)
C31 C32 1.396(5)
C32 C34 1.497(4)
C35 C36 1.526(4)
C36 C40 1.383(4)
C36 C37 1.390(4)
C37 C38 1.374(4)
C39 C40 1.377(5)
C41 C42 1.398(5)
C42 C43 1.403(5)
C42 C44 1.508(5)
C61 C62 1.478(6)
C62 C63 1.484(5)
B1 F3 1.355(4)
B1 F4 1.378(4)
B1 F2 1.383(4)
B1 F1 1.398(4)
B2 F7 1.362(5)
B2 F5 1.375(5)
B2 F8 1.387(5)
B2 F6 1.395(4)
B3 F12 1.369(5)
B3 F10 1.370(5)
B3 F9 1.380(5)
B3 F11 1.386(5)
